data_4317266
loop_
_publ_author_name
'Yinfeng Han'
'Xiaoyan Li'
'Liqing Li'
'Chunlin Ma'
'Zhen Shen'
'You Song'
'Xiaozeng You'

_publ_contact_author_email hanyfeng@yahoo.cn
_publ_contact_author_name 'Yinfeng Han'
_publ_section_title
;
 Structures and Properties of Porous Coordination Polymers Based on
 Lanthanide Carboxylate Building Units
;
_journal_name_full 'Inorganic Chemistry'
_journal_page_first 10781
_journal_page_last 10787
_journal_paper_doi 10.1021/ic902194g
_journal_volume 49
_journal_year 2010
_chemical_formula_moiety 'C15 H15 N O8 Y'
_chemical_formula_sum 'C15 H15 N O8 Y'
_chemical_formula_weight 426.19
_chemical_name_systematic
;
?
;
_space_group_IT_number 2
_symmetry_cell_setting triclinic
_symmetry_space_group_name_Hall '-P 1'
_symmetry_space_group_name_H-M 'P -1'
_atom_sites_solution_hydrogens geom
_atom_sites_solution_primary direct
_atom_sites_solution_secondary difmap
_audit_creation_method SHELXL-97
_cell_angle_alpha 65.205(4)
_cell_angle_beta 71.609(5)
_cell_angle_gamma 78.617(5)
_cell_formula_units_Z 2
_cell_length_a 8.613(2)
_cell_length_b 10.122(3)
_cell_length_c 11.095(3)
_cell_measurement_reflns_used 812
_cell_measurement_temperature 298(2)
_cell_measurement_theta_max 26.00
_cell_measurement_theta_min 2.13
_cell_volume 830.9(4)
_computing_cell_refinement 'SAINTPLUS(Bruker, 2003)'
_computing_data_collection 'SMART(Bruker, 2003)'
_computing_data_reduction SAINTPLUS
_computing_molecular_graphics 'SHELXTL(Bruker, 2008)'
_computing_publication_material SHELXTL
_computing_structure_refinement 'SHELXL-97 (Sheldrick, 2008)'
_computing_structure_solution 'SHELXS-97 (Sheldrick, 2008)'
_diffrn_ambient_temperature 298(2)
_diffrn_measured_fraction_theta_full 0.986
_diffrn_measured_fraction_theta_max 0.986
_diffrn_measurement_device_type 'Bruker Smart Apex CCD area detector'
_diffrn_measurement_method 'phi and omega scans'
_diffrn_radiation_monochromator graphite
_diffrn_radiation_source 'fine-focus sealed tube'
_diffrn_radiation_type MoK\a
_diffrn_radiation_wavelength 0.71073
_diffrn_reflns_av_R_equivalents 0.0394
_diffrn_reflns_av_sigmaI/netI 0.0449
_diffrn_reflns_limit_h_max 10
_diffrn_reflns_limit_h_min -8
_diffrn_reflns_limit_k_max 12
_diffrn_reflns_limit_k_min -12
_diffrn_reflns_limit_l_max 13
_diffrn_reflns_limit_l_min -13
_diffrn_reflns_number 10054
_diffrn_reflns_theta_full 26.00
_diffrn_reflns_theta_max 26.00
_diffrn_reflns_theta_min 2.09
_exptl_absorpt_coefficient_mu 3.554
_exptl_absorpt_correction_T_max 0.5367
_exptl_absorpt_correction_T_min 0.4703
_exptl_absorpt_correction_type multi-scan
_exptl_absorpt_process_details SADABS(Sheldrick,2003)
_exptl_crystal_colour colorless
_exptl_crystal_density_diffrn 1.704
_exptl_crystal_density_method 'not measured'
_exptl_crystal_description block
_exptl_crystal_F_000 430
_exptl_crystal_size_max 0.25
_exptl_crystal_size_mid 0.23
_exptl_crystal_size_min 0.20
_refine_diff_density_max 1.128
_refine_diff_density_min -0.638
_refine_diff_density_rms 0.113
_refine_ls_extinction_method none
_refine_ls_goodness_of_fit_ref 1.010
_refine_ls_hydrogen_treatment constr
_refine_ls_matrix_type full
_refine_ls_number_parameters 228
_refine_ls_number_reflns 3224
_refine_ls_number_restraints 18
_refine_ls_restrained_S_all 1.033
_refine_ls_R_factor_all 0.0522
_refine_ls_R_factor_gt 0.0409
_refine_ls_shift/su_max 0.001
_refine_ls_shift/su_mean 0.000
_refine_ls_structure_factor_coef Fsqd
_refine_ls_weighting_details 'calc w=1/[\s^2^(Fo^2^)+(0.0825P)^2^+0.0000P] where P=(Fo^2^+2Fc^2^)/3'
_refine_ls_weighting_scheme calc
_refine_ls_wR_factor_gt 0.1090
_refine_ls_wR_factor_ref 0.1132
_reflns_number_gt 2762
_reflns_number_total 3224
_reflns_threshold_expression >2sigma(I)
_cod_data_source_file ic902194g_si_002_04.cif
_cod_data_source_block 4Y
_cod_original_cell_volume 830.8(4)
_cod_original_sg_symbol_Hall '-p 1'
_cod_database_code 4317266

loop_
_symmetry_equiv_pos_as_xyz
'x, y, z'
'-x, -y, -z'

loop_
_atom_site_label
_atom_site_type_symbol
_atom_site_fract_x
_atom_site_fract_y
_atom_site_fract_z
_atom_site_U_iso_or_equiv
_atom_site_adp_type
_atom_site_occupancy
_atom_site_symmetry_multiplicity
_atom_site_calc_flag
_atom_site_refinement_flags
_atom_site_disorder_assembly
_atom_site_disorder_group
Y1 Y 0.63312(4) 0.93672(3) 0.66131(3) 0.02113(14) Uani 1 1 d . . .
C1 C 0.5569(4) 0.7450(4) 0.5437(4) 0.0244(8) Uani 1 1 d . . .
C2 C 0.5284(5) 0.6188(4) 0.5196(4) 0.0255(8) Uani 1 1 d . . .
C3 C 0.5322(5) 0.6341(4) 0.3880(4) 0.0299(9) Uani 1 1 d . . .
H3A H 0.5538 0.7227 0.3140 0.036 Uiso 1 1 calc R . .
C4 C 0.4966(5) 0.4844(4) 0.6310(4) 0.0288(8) Uani 1 1 d . . .
H4A H 0.4948 0.4752 0.7184 0.035 Uiso 1 1 calc R . .
C5 C 0.3259(5) 0.9542(4) 0.8390(4) 0.0242(8) Uani 1 1 d . . .
C6 C 0.1566(5) 0.9792(4) 0.9213(4) 0.0262(8) Uani 1 1 d . . .
C7 C 0.0233(5) 0.9101(5) 0.9314(4) 0.0324(9) Uani 1 1 d . . .
H7A H 0.0416 0.8489 0.8842 0.039 Uiso 1 1 calc R . .
C8 C -0.1325(5) 0.9302(4) 1.0084(4) 0.0323(9) Uani 1 1 d . . .
H8A H -0.2190 0.8843 1.0132 0.039 Uiso 1 1 calc R . .
C9 C 0.8231(5) 0.7295(4) 0.8202(4) 0.0260(8) Uani 1 1 d . . .
C10 C 0.9166(5) 0.6087(4) 0.9116(4) 0.0263(8) Uani 1 1 d . . .
C11 C 0.8356(5) 0.5301(5) 1.0510(5) 0.0384(10) Uani 1 1 d . . .
H11A H 0.7242 0.5520 1.0839 0.046 Uiso 1 1 calc R . .
C12 C 1.0804(5) 0.5780(5) 0.8619(4) 0.0370(10) Uani 1 1 d . . .
H12A H 1.1342 0.6292 0.7708 0.044 Uiso 1 1 calc R . .
C13 C 0.7563(6) 1.1709(4) 0.7450(5) 0.0370(10) Uani 1 1 d . . .
H13A H 0.6632 1.1583 0.8185 0.044 Uiso 1 1 calc R . .
C14 C 0.8213(8) 1.3579(6) 0.7974(6) 0.0627(15) Uani 1 1 d U . .
H14A H 0.7209 1.3311 0.8680 0.094 Uiso 1 1 calc R . .
H14B H 0.8096 1.4589 0.7386 0.094 Uiso 1 1 calc R . .
H14C H 0.9090 1.3429 0.8389 0.094 Uiso 1 1 calc R . .
C15 C 1.0128(8) 1.2898(7) 0.6089(7) 0.0739(17) Uani 1 1 d U . .
H15A H 1.0218 1.2267 0.5619 0.111 Uiso 1 1 calc R . .
H15B H 1.1034 1.2663 0.6492 0.111 Uiso 1 1 calc R . .
H15C H 1.0143 1.3895 0.5447 0.111 Uiso 1 1 calc R . .
N1 N 0.8575(5) 1.2699(4) 0.7181(4) 0.0437(9) Uani 1 1 d U . .
O1 O 0.5184(4) 0.8722(3) 0.4684(3) 0.0343(7) Uani 1 1 d . . .
O2 O 0.6223(4) 0.7203(3) 0.6386(3) 0.0363(7) Uani 1 1 d . . .
O3 O 0.3446(3) 0.8775(3) 0.7703(3) 0.0275(6) Uani 1 1 d . . .
O4 O 0.4474(3) 1.0115(3) 0.8356(3) 0.0316(6) Uani 1 1 d . . .
O5 O 0.8950(3) 0.8032(3) 0.6942(3) 0.0307(6) Uani 1 1 d . . .
O6 O 0.6737(3) 0.7551(3) 0.8732(3) 0.0350(7) Uani 1 1 d . . .
O7 O 0.7804(4) 1.0961(3) 0.6775(3) 0.0372(7) Uani 1 1 d . . .
O1W O 0.8145(3) 1.0327(3) 0.4351(3) 0.0348(7) Uani 1 1 d . . .
H1A H 0.7760 1.0420 0.3699 0.08(2) Uiso 1 1 d R . .
H1B H 0.8969 1.0835 0.4001 0.065(18) Uiso 1 1 d R . .

loop_
_atom_site_aniso_label
_atom_site_aniso_U_11
_atom_site_aniso_U_22
_atom_site_aniso_U_33
_atom_site_aniso_U_23
_atom_site_aniso_U_13
_atom_site_aniso_U_12
Y1 0.0203(2) 0.01922(19) 0.0270(2) -0.01126(14) -0.00955(14) 0.00287(13)
C1 0.0207(18) 0.0223(17) 0.034(2) -0.0155(16) -0.0070(16) 0.0012(14)
C2 0.027(2) 0.0215(17) 0.034(2) -0.0151(16) -0.0141(17) 0.0066(14)
C3 0.037(2) 0.0217(17) 0.032(2) -0.0090(16) -0.0139(18) -0.0007(16)
C4 0.039(2) 0.0257(18) 0.030(2) -0.0151(16) -0.0160(18) 0.0018(16)
C5 0.027(2) 0.0220(17) 0.0225(19) -0.0083(15) -0.0065(15) 0.0008(14)
C6 0.027(2) 0.0277(18) 0.0243(19) -0.0106(16) -0.0072(16) 0.0000(15)
C7 0.031(2) 0.039(2) 0.036(2) -0.0246(18) -0.0039(18) -0.0047(17)
C8 0.026(2) 0.039(2) 0.039(2) -0.0222(19) -0.0065(18) -0.0044(17)
C9 0.030(2) 0.0231(17) 0.033(2) -0.0148(16) -0.0165(17) 0.0039(15)
C10 0.027(2) 0.0256(18) 0.031(2) -0.0125(16) -0.0162(17) 0.0056(15)
C11 0.028(2) 0.042(2) 0.038(2) -0.0096(19) -0.0136(19) 0.0096(18)
C12 0.037(2) 0.036(2) 0.027(2) -0.0055(17) -0.0082(18) 0.0070(18)
C13 0.040(3) 0.031(2) 0.048(3) -0.017(2) -0.022(2) 0.0013(18)
C14 0.071(2) 0.058(2) 0.069(2) -0.0305(16) -0.0259(17) -0.0017(16)
C15 0.071(2) 0.069(2) 0.082(2) -0.0291(18) -0.0162(18) -0.0132(17)
N1 0.0484(17) 0.0391(15) 0.0529(17) -0.0217(13) -0.0208(14) -0.0018(13)
O1 0.0380(17) 0.0186(12) 0.0426(17) -0.0102(12) -0.0112(13) 0.0036(11)
O2 0.0445(18) 0.0308(14) 0.0497(19) -0.0239(14) -0.0263(15) 0.0051(12)
O3 0.0283(14) 0.0295(13) 0.0302(15) -0.0180(12) -0.0084(11) 0.0021(11)
O4 0.0266(15) 0.0382(15) 0.0402(16) -0.0261(13) -0.0077(12) -0.0009(12)
O5 0.0281(15) 0.0304(14) 0.0343(16) -0.0105(12) -0.0154(12) 0.0036(11)
O6 0.0290(16) 0.0405(15) 0.0348(16) -0.0158(13) -0.0134(13) 0.0100(12)
O7 0.0339(16) 0.0378(15) 0.0519(19) -0.0277(15) -0.0134(14) -0.0009(13)
O1W 0.0277(15) 0.0477(17) 0.0305(15) -0.0135(13) -0.0100(12) -0.0054(13)

loop_
_atom_type_symbol
_atom_type_description
_atom_type_scat_dispersion_real
_atom_type_scat_dispersion_imag
_atom_type_scat_source
C C 0.0033 0.0016 'International Tables Vol C Tables 4.2.6.8 and 6.1.1.4'
H H 0.0000 0.0000 'International Tables Vol C Tables 4.2.6.8 and 6.1.1.4'
O O 0.0106 0.0060 'International Tables Vol C Tables 4.2.6.8 and 6.1.1.4'
Y Y -2.7962 3.5667 'International Tables Vol C Tables 4.2.6.8 and 6.1.1.4'
N N 0.0061 0.0033 'International Tables Vol C Tables 4.2.6.8 and 6.1.1.4'

loop_
_geom_angle_atom_site_label_1
_geom_angle_atom_site_label_2
_geom_angle_atom_site_label_3
_geom_angle
_geom_angle_site_symmetry_1
_geom_angle_site_symmetry_3
_geom_angle_publ_flag
O1 Y1 O2 111.27(10) 2_676 . ?
O1 Y1 O7 92.15(10) 2_676 . ?
O2 Y1 O7 150.25(11) . . ?
O1 Y1 O4 79.51(10) 2_676 . ?
O2 Y1 O4 124.03(11) . . ?
O7 Y1 O4 76.79(10) . . ?
O1 Y1 O6 152.62(11) 2_676 . ?
O2 Y1 O6 77.28(10) . . ?
O7 Y1 O6 90.37(11) . . ?
O4 Y1 O6 74.55(10) . . ?
O1 Y1 O1W 74.34(10) 2_676 . ?
O2 Y1 O1W 91.86(11) . . ?
O7 Y1 O1W 76.61(11) . . ?
O4 Y1 O1W 141.60(10) . . ?
O6 Y1 O1W 132.56(10) . . ?
O1 Y1 O5 150.86(10) 2_676 . ?
O2 Y1 O5 76.51(10) . . ?
O7 Y1 O5 74.26(10) . . ?
O4 Y1 O5 120.53(9) . . ?
O6 Y1 O5 55.14(9) . . ?
O1W Y1 O5 77.43(9) . . ?
O1 Y1 O3 74.55(10) 2_676 . ?
O2 Y1 O3 75.47(10) . . ?
O7 Y1 O3 130.41(10) . . ?
O4 Y1 O3 54.04(9) . . ?
O6 Y1 O3 83.13(9) . . ?
O1W Y1 O3 139.06(9) . . ?
O5 Y1 O3 133.75(9) . . ?
O1 Y1 C9 174.54(10) 2_676 . ?
O2 Y1 C9 74.15(10) . . ?
O7 Y1 C9 82.50(11) . . ?
O4 Y1 C9 98.11(11) . . ?
O6 Y1 C9 27.26(11) . . ?
O1W Y1 C9 105.30(11) . . ?
O5 Y1 C9 27.92(11) . . ?
O3 Y1 C9 108.12(10) . . ?
O1 Y1 C5 73.92(10) 2_676 . ?
O2 Y1 C5 100.44(11) . . ?
O7 Y1 C5 103.64(11) . . ?
O4 Y1 C5 27.25(10) . . ?
O6 Y1 C5 78.99(10) . . ?
O1W Y1 C5 148.25(10) . . ?
O5 Y1 C5 133.81(10) . . ?
O3 Y1 C5 26.87(10) . . ?
C9 Y1 C5 106.20(11) . . ?
O1 Y1 C1 88.51(10) 2_676 . ?
O2 Y1 C1 23.08(10) . . ?
O7 Y1 C1 157.36(11) . . ?
O4 Y1 C1 125.45(10) . . ?
O6 Y1 C1 99.36(10) . . ?
O1W Y1 C1 81.81(10) . . ?
O5 Y1 C1 94.56(9) . . ?
O3 Y1 C1 71.44(9) . . ?
C9 Y1 C1 96.85(10) . . ?
C5 Y1 C1 98.29(10) . . ?
O1 C1 O2 121.8(3) . . ?
O1 C1 C2 119.7(3) . . ?
O2 C1 C2 118.5(3) . . ?
O1 C1 Y1 75.5(2) . . ?
O2 C1 Y1 46.48(17) . . ?
C2 C1 Y1 164.6(3) . . ?
C3 C2 C4 120.3(3) . . ?
C3 C2 C1 120.3(3) . . ?
C4 C2 C1 119.5(3) . . ?
C4 C3 C2 119.0(4) 2_666 . ?
C4 C3 H3A 120.5 2_666 . ?
C2 C3 H3A 120.5 . . ?
C3 C4 C2 120.7(4) 2_666 . ?
C3 C4 H4A 119.6 2_666 . ?
C2 C4 H4A 119.6 . . ?
O3 C5 O4 120.8(3) . . ?
O3 C5 C6 117.9(3) . . ?
O4 C5 C6 121.3(3) . . ?
O3 C5 Y1 62.4(2) . . ?
O4 C5 Y1 58.64(19) . . ?
C6 C5 Y1 173.5(3) . . ?
C8 C6 C7 119.8(4) 2_577 . ?
C8 C6 C5 118.6(4) 2_577 . ?
C7 C6 C5 121.6(3) . . ?
C8 C7 C6 122.3(4) . . ?
C8 C7 H7A 118.9 . . ?
C6 C7 H7A 118.9 . . ?
C7 C8 C6 117.9(4) . 2_577 ?
C7 C8 H8A 121.0 . . ?
C6 C8 H8A 121.0 2_577 . ?
O6 C9 O5 122.4(3) . . ?
O6 C9 C10 117.0(3) . . ?
O5 C9 C10 120.7(3) . . ?
O6 C9 Y1 59.95(19) . . ?
O5 C9 Y1 62.57(18) . . ?
C10 C9 Y1 175.7(3) . . ?
C12 C10 C11 120.1(3) . . ?
C12 C10 C9 120.1(4) . . ?
C11 C10 C9 119.8(4) . . ?
C12 C11 C10 120.9(4) 2_767 . ?
C12 C11 H11A 119.5 2_767 . ?
C10 C11 H11A 119.5 . . ?
C10 C12 C11 118.9(4) . 2_767 ?
C10 C12 H12A 120.5 . . ?
C11 C12 H12A 120.5 2_767 . ?
O7 C13 N1 123.0(5) . . ?
O7 C13 H13A 118.5 . . ?
N1 C13 H13A 118.5 . . ?
N1 C14 H14A 109.5 . . ?
N1 C14 H14B 109.5 . . ?
H14A C14 H14B 109.5 . . ?
N1 C14 H14C 109.5 . . ?
H14A C14 H14C 109.5 . . ?
H14B C14 H14C 109.5 . . ?
N1 C15 H15A 109.5 . . ?
N1 C15 H15B 109.5 . . ?
H15A C15 H15B 109.5 . . ?
N1 C15 H15C 109.5 . . ?
H15A C15 H15C 109.5 . . ?
H15B C15 H15C 109.5 . . ?
C13 N1 C14 120.9(5) . . ?
C13 N1 C15 121.7(4) . . ?
C14 N1 C15 117.4(5) . . ?
C1 O1 Y1 158.8(3) . 2_676 ?
C1 O2 Y1 110.4(2) . . ?
C5 O3 Y1 90.7(2) . . ?
C5 O4 Y1 94.1(2) . . ?
C9 O5 Y1 89.5(2) . . ?
C9 O6 Y1 92.8(2) . . ?
C13 O7 Y1 136.5(3) . . ?
Y1 O1W H1A 115.1 . . ?
Y1 O1W H1B 134.2 . . ?
H1A O1W H1B 107.7 . . ?

loop_
_geom_bond_atom_site_label_1
_geom_bond_atom_site_label_2
_geom_bond_distance
_geom_bond_site_symmetry_2
_geom_bond_publ_flag
Y1 O1 2.317(3) 2_676 ?
Y1 O2 2.330(3) . ?
Y1 O7 2.332(3) . ?
Y1 O4 2.381(3) . ?
Y1 O6 2.381(3) . ?
Y1 O1W 2.401(3) . ?
Y1 O5 2.439(3) . ?
Y1 O3 2.466(3) . ?
Y1 C9 2.748(4) . ?
Y1 C5 2.781(4) . ?
Y1 C1 3.011(4) . ?
C1 O1 1.252(4) . ?
C1 O2 1.260(5) . ?
C1 C2 1.488(5) . ?
C2 C3 1.393(5) . ?
C2 C4 1.406(5) . ?
C3 C4 1.381(5) 2_666 ?
C3 H3A 0.9300 . ?
C4 C3 1.381(5) 2_666 ?
C4 H4A 0.9300 . ?
C5 O3 1.257(4) . ?
C5 O4 1.277(5) . ?
C5 C6 1.494(5) . ?
C6 C8 1.383(5) 2_577 ?
C6 C7 1.411(6) . ?
C7 C8 1.373(6) . ?
C7 H7A 0.9300 . ?
C8 C6 1.383(5) 2_577 ?
C8 H8A 0.9300 . ?
C9 O6 1.260(5) . ?
C9 O5 1.287(5) . ?
C9 C10 1.502(5) . ?
C10 C12 1.368(6) . ?
C10 C11 1.420(6) . ?
C11 C12 1.377(6) 2_767 ?
C11 H11A 0.9300 . ?
C12 C11 1.377(6) 2_767 ?
C12 H12A 0.9300 . ?
C13 O7 1.222(5) . ?
C13 N1 1.335(6) . ?
C13 H13A 0.9300 . ?
C14 N1 1.428(7) . ?
C14 H14A 0.9600 . ?
C14 H14B 0.9600 . ?
C14 H14C 0.9600 . ?
C15 N1 1.475(8) . ?
C15 H15A 0.9600 . ?
C15 H15B 0.9600 . ?
C15 H15C 0.9600 . ?
O1 Y1 2.317(3) 2_676 ?
O1W H1A 0.8500 . ?
O1W H1B 0.8500 . ?
